data_7709631
loop_
_publ_author_name
'Icsel, Ceyda'
'Yilmaz, Veysel T.'
'Ayg\"un, Muhittin'
'Erkisa, merve'
'Ulukaya, Engin'

_publ_section_title
;
 Novel 5-fluorouracil complexes of Zn(II) with pyridine-based ligands as
 potential anticancer agents
;
_journal_name_full 'Dalton Transactions'
_journal_paper_doi 10.1039/D1DT04070G
_journal_year 2022
_chemical_formula_moiety 'C23 H15 F2 N7 O4 Zn, H2 O'
_chemical_formula_sum 'C23 H17 F2 N7 O5 Zn'
_chemical_formula_weight 574.80
_space_group_crystal_system triclinic
_space_group_IT_number 2
_space_group_name_Hall '-P 1'
_space_group_name_H-M_alt 'P -1'
_atom_sites_solution_hydrogens mixed
_atom_sites_solution_primary dual
_audit_creation_date 2021-11-04
_audit_creation_method
;
Olex2 1.3-alpha
(compiled 2020.09.11 svn.r3730fd0d for OlexSys, GUI svn.r6159)
;
_audit_update_record
;
2021-11-26 deposited with the CCDC.	2022-02-28 downloaded from the CCDC.
;
_cell_angle_alpha 107.595(12)
_cell_angle_beta 107.564(12)
_cell_angle_gamma 102.307(11)
_cell_formula_units_Z 2
_cell_length_a 9.3416(12)
_cell_length_b 11.2656(15)
_cell_length_c 12.8923(17)
_cell_measurement_reflns_used 2051
_cell_measurement_temperature 293(2)
_cell_measurement_theta_max 26.3710
_cell_measurement_theta_min 3.6440
_cell_volume 1161.8(3)
_computing_cell_refinement 'CrysAlisPro 1.171.41.93a (Rigaku OD, 2020)'
_computing_data_collection 'CrysAlisPro 1.171.41.93a (Rigaku OD, 2020)'
_computing_data_reduction 'CrysAlisPro 1.171.41.93a (Rigaku OD, 2020)'
_computing_molecular_graphics 'Olex2 1.3-alpha (Dolomanov et al., 2009)'
_computing_publication_material 'Olex2 1.3-alpha (Dolomanov et al., 2009)'
_computing_structure_refinement 'SHELXL 2018/3 (Sheldrick, 2015)'
_computing_structure_solution 'SHELXT 2018/2 (Sheldrick, 2018)'
_diffrn_ambient_temperature 293(2)
_diffrn_detector 'CCD plate'
_diffrn_detector_area_resol_mean 8.0667
_diffrn_detector_type Eos
_diffrn_measured_fraction_theta_full 0.997
_diffrn_measured_fraction_theta_max 0.997
_diffrn_measurement_details
;
List of Runs (angles in degrees, time in seconds):

  # Type    Start    End  Width  t~exp~   \w     \q     \k     \f   Frames
#--------------------------------------------------------------------------
  1  \w    -51.00  47.00   1.00   15.17    --   17.28 -77.00-150.00   98
  2  \w     -4.00  84.00   1.00   15.17    --   17.28  77.00  60.00   88
  3  \w    -24.00  39.00   1.00   15.17    --   17.28 -57.00 -60.00   63
  4  \w    -83.00 -24.00   1.00   15.17    --  -19.31 -57.00 120.00   59
  5  \w    -39.00  35.00   1.00   15.17    --  -19.31  57.00 -60.00   74
  6  \w     -5.00  23.00   1.00   15.17    --  -19.31 -99.00  90.00   28
;
_diffrn_measurement_device 'four-circle diffractometer'
_diffrn_measurement_device_type 'Xcalibur, Eos'
_diffrn_measurement_method '\w scans'
_diffrn_orient_matrix_type 'CrysAlisPro convention (1999,Acta A55,543-557)'
_diffrn_orient_matrix_UB_11 0.0494184000
_diffrn_orient_matrix_UB_12 0.0570952000
_diffrn_orient_matrix_UB_13 -0.0003294000
_diffrn_orient_matrix_UB_21 -0.0671538000
_diffrn_orient_matrix_UB_22 0.0041056000
_diffrn_orient_matrix_UB_23 -0.0411109000
_diffrn_orient_matrix_UB_31 -0.0138728000
_diffrn_orient_matrix_UB_32 0.0404640000
_diffrn_orient_matrix_UB_33 0.0474383000
_diffrn_radiation_monochromator graphite
_diffrn_radiation_probe x-ray
_diffrn_radiation_type 'Mo K\a'
_diffrn_radiation_wavelength 0.71073
_diffrn_reflns_av_R_equivalents 0.0295
_diffrn_reflns_av_unetI/netI 0.0558
_diffrn_reflns_Laue_measured_fraction_full 0.997
_diffrn_reflns_Laue_measured_fraction_max 0.997
_diffrn_reflns_limit_h_max 11
_diffrn_reflns_limit_h_min -10
_diffrn_reflns_limit_k_max 12
_diffrn_reflns_limit_k_min -13
_diffrn_reflns_limit_l_max 15
_diffrn_reflns_limit_l_min -13
_diffrn_reflns_number 8765
_diffrn_reflns_point_group_measured_fraction_full 0.997
_diffrn_reflns_point_group_measured_fraction_max 0.997
_diffrn_reflns_theta_full 25.242
_diffrn_reflns_theta_max 25.680
_diffrn_reflns_theta_min 3.056
_diffrn_source 'fine-focus sealed X-ray tube'
_diffrn_source_type 'Enhance (Mo) X-ray Source'
_exptl_absorpt_coefficient_mu 1.125
_exptl_absorpt_correction_T_max 0.870
_exptl_absorpt_correction_T_min 0.671
_exptl_absorpt_correction_type analytical
_exptl_absorpt_process_details
;
CrysAlisPro 1.171.41.93a (Rigaku Oxford Diffraction, 2020)
Analytical numeric absorption correction using a multifaceted crystal
model based on expressions derived by R.C. Clark & J.S. Reid.
(Clark, R. C. & Reid, J. S. (1995). Acta Cryst. A51, 887-897)
Empirical absorption correction using spherical harmonics,
implemented in SCALE3 ABSPACK scaling algorithm.
;
_exptl_crystal_colour yellow
_exptl_crystal_colour_primary yellow
_exptl_crystal_density_diffrn 1.643
_exptl_crystal_description prism
_exptl_crystal_F_000 584
_exptl_crystal_size_max 0.5
_exptl_crystal_size_mid 0.28
_exptl_crystal_size_min 0.16
_refine_diff_density_max 0.560
_refine_diff_density_min -0.366
_refine_diff_density_rms 0.067
_refine_ls_extinction_method none
_refine_ls_goodness_of_fit_ref 1.065
_refine_ls_hydrogen_treatment constr
_refine_ls_matrix_type full
_refine_ls_number_parameters 346
_refine_ls_number_reflns 4402
_refine_ls_number_restraints 0
_refine_ls_restrained_S_all 1.065
_refine_ls_R_factor_all 0.0678
_refine_ls_R_factor_gt 0.0465
_refine_ls_shift/su_max 0.001
_refine_ls_shift/su_mean 0.000
_refine_ls_structure_factor_coef Fsqd
_refine_ls_weighting_details 'w=1/[\s^2^(Fo^2^)+(0.0513P)^2^+0.3509P] where P=(Fo^2^+2Fc^2^)/3'
_refine_ls_weighting_scheme calc
_refine_ls_wR_factor_gt 0.1054
_refine_ls_wR_factor_ref 0.1173
_reflns_Friedel_coverage 0.000
_reflns_number_gt 3410
_reflns_number_total 4402
_reflns_threshold_expression 'I > 2\s(I)'
_cod_data_source_file d1dt04070g2.cif
_cod_data_source_block Compound_V
_cod_database_code 7709631
_shelx_shelxl_version_number 2018/3
_chemical_oxdiff_formula 'C23 H17 N7 O5 F2 Zn'
_shelx_space_group_comment
;
The symmetry employed for this shelxl refinement is uniquely defined
by the following loop, which should always be used as a source of
symmetry information in preference to the above space-group names.
They are only intended as comments.
;
_shelx_estimated_absorpt_t_max 0.840
_shelx_estimated_absorpt_t_min 0.603
_reflns_odcompleteness_completeness 99.82
_reflns_odcompleteness_iscentric 1
_reflns_odcompleteness_theta 25.63
_olex2_refinement_description
;
1. Fixed Uiso
 At 1.2 times of:
  All C(H) groups, All N(H) groups
 At 1.5 times of:
  All O(H,H) groups
2.a Free rotating group:
 O1W(H1WA,H1WB)
2.b Aromatic/amide H refined with riding coordinates:
 N5(H5), N7(H7), C1(H1), C2(H2), C3(H3), C4(H4), C7(H7A), C8(H8), C9(H9),
 C12(H12), C13(H13), C14(H14), C15(H15), C19(H19), C23(H23)
;
_olex2_submission_special_instructions 'No special instructions were received'
_oxdiff_exptl_absorpt_empirical_details
;
Empirical correction (ABSPACK) includes:
- Absorption correction using spherical harmonics
- Frame scaling
;
_oxdiff_exptl_absorpt_empirical_full_max 1.359
_oxdiff_exptl_absorpt_empirical_full_min 0.823

loop_
_space_group_symop_operation_xyz
'x, y, z'
'-x, -y, -z'

loop_
_atom_site_label
_atom_site_type_symbol
_atom_site_fract_x
_atom_site_fract_y
_atom_site_fract_z
_atom_site_U_iso_or_equiv
_atom_site_adp_type
_atom_site_occupancy
_atom_site_site_symmetry_order
_atom_site_calc_flag
_atom_site_refinement_flags_posn
_atom_site_refinement_flags_adp
_atom_site_refinement_flags_occupancy
_atom_site_disorder_assembly
_atom_site_disorder_group
Zn1 Zn 0.46081(5) 0.29418(4) 0.74818(3) 0.03424(15) Uani 1 1 d . . . . .
F1 F 0.5610(3) 0.1733(3) 1.1286(2) 0.0886(10) Uani 1 1 d . . . . .
F2 F 0.1101(3) 0.5971(3) 0.6651(3) 0.0859(10) Uani 1 1 d . . . . .
O1 O 0.7743(3) 0.2468(3) 0.8060(2) 0.0460(7) Uani 1 1 d . . . . .
O2 O 0.8111(4) 0.0929(4) 1.0958(3) 0.0712(10) Uani 1 1 d . . . . .
O3 O 0.2151(3) 0.2552(3) 0.8612(2) 0.0499(7) Uani 1 1 d . . . . .
O4 O 0.3255(3) 0.4767(3) 0.6382(3) 0.0568(8) Uani 1 1 d . . . . .
N1 N 0.3129(4) 0.0800(3) 0.6531(3) 0.0388(7) Uani 1 1 d . . . . .
N2 N 0.4640(3) 0.2374(3) 0.5793(2) 0.0333(7) Uani 1 1 d . . . . .
N3 N 0.6330(3) 0.4665(3) 0.7572(3) 0.0380(7) Uani 1 1 d . . . . .
N4 N 0.5947(3) 0.2671(3) 0.8902(2) 0.0371(7) Uani 1 1 d . . . . .
N5 N 0.7862(4) 0.1710(3) 0.9505(3) 0.0414(8) Uani 1 1 d . . . . .
H5 H 0.863649 0.146404 0.940079 0.050 Uiso 1 1 calc R U . . .
N6 N 0.2867(3) 0.3737(3) 0.7596(2) 0.0326(7) Uani 1 1 d . . . . .
N7 N 0.0725(4) 0.3839(3) 0.8179(3) 0.0449(8) Uani 1 1 d . . . . .
H7 H 0.011856 0.357946 0.851013 0.054 Uiso 1 1 calc R U . . .
C1 C 0.7047(5) 0.5822(4) 0.8481(4) 0.0498(10) Uani 1 1 d . . . . .
H1 H 0.699147 0.588296 0.920293 0.060 Uiso 1 1 calc R U . . .
C2 C 0.7871(5) 0.6942(4) 0.8405(4) 0.0582(11) Uani 1 1 d . . . . .
H2 H 0.836065 0.774146 0.905983 0.070 Uiso 1 1 calc R U . . .
C3 C 0.7949(5) 0.6845(4) 0.7343(4) 0.0566(11) Uani 1 1 d . . . . .
H3 H 0.849362 0.758598 0.726630 0.068 Uiso 1 1 calc R U . . .
C4 C 0.7224(5) 0.5657(4) 0.6392(4) 0.0490(10) Uani 1 1 d . . . . .
H4 H 0.727697 0.558309 0.566720 0.059 Uiso 1 1 calc R U . . .
C5 C 0.6412(4) 0.4567(4) 0.6521(3) 0.0352(8) Uani 1 1 d . . . . .
C6 C 0.5558(4) 0.3259(4) 0.5556(3) 0.0355(8) Uani 1 1 d . . . . .
C7 C 0.5632(5) 0.2913(4) 0.4445(3) 0.0468(10) Uani 1 1 d . . . . .
H7A H 0.627396 0.351838 0.427779 0.056 Uiso 1 1 calc R U . . .
C8 C 0.4753(5) 0.1678(4) 0.3611(4) 0.0556(11) Uani 1 1 d . . . . .
H8 H 0.479697 0.143756 0.286760 0.067 Uiso 1 1 calc R U . . .
C9 C 0.3796(5) 0.0778(4) 0.3851(3) 0.0517(11) Uani 1 1 d . . . . .
H9 H 0.317867 -0.006513 0.327847 0.062 Uiso 1 1 calc R U . . .
C10 C 0.3785(4) 0.1170(4) 0.4979(3) 0.0378(9) Uani 1 1 d . . . . .
C11 C 0.2858(4) 0.0294(4) 0.5375(3) 0.0403(9) Uani 1 1 d . . . . .
C12 C 0.1830(6) -0.0958(4) 0.4644(4) 0.0667(13) Uani 1 1 d . . . . .
H12 H 0.163380 -0.128447 0.384170 0.080 Uiso 1 1 calc R U . . .
C13 C 0.1088(6) -0.1733(5) 0.5106(5) 0.0805(16) Uani 1 1 d . . . . .
H13 H 0.039598 -0.258894 0.462197 0.097 Uiso 1 1 calc R U . . .
C14 C 0.1386(6) -0.1221(4) 0.6293(4) 0.0654(13) Uani 1 1 d . . . . .
H14 H 0.090283 -0.172289 0.662701 0.079 Uiso 1 1 calc R U . . .
C15 C 0.2405(5) 0.0036(4) 0.6964(4) 0.0493(10) Uani 1 1 d . . . . .
H15 H 0.260902 0.038142 0.776691 0.059 Uiso 1 1 calc R U . . .
C16 C 0.7190(4) 0.2303(4) 0.8788(3) 0.0362(8) Uani 1 1 d . . . . .
C17 C 0.7428(5) 0.1468(4) 1.0366(4) 0.0482(10) Uani 1 1 d . . . . .
C18 C 0.6146(5) 0.1913(4) 1.0457(3) 0.0516(11) Uani 1 1 d . . . . .
C19 C 0.5462(5) 0.2453(4) 0.9750(3) 0.0491(10) Uani 1 1 d . . . . .
H19 H 0.460167 0.269942 0.983577 0.059 Uiso 1 1 calc R U . . .
C20 C 0.1936(4) 0.3345(3) 0.8146(3) 0.0353(8) Uani 1 1 d . . . . .
C21 C 0.2557(4) 0.4549(4) 0.7005(3) 0.0383(8) Uani 1 1 d . . . . .
C22 C 0.1353(5) 0.5105(4) 0.7154(4) 0.0473(10) Uani 1 1 d . . . . .
C23 C 0.0462(5) 0.4737(4) 0.7696(4) 0.0539(11) Uani 1 1 d . . . . .
H23 H -0.034191 0.508676 0.775032 0.065 Uiso 1 1 calc R U . . .
O1W O 1.0064(3) -0.0555(3) 1.1284(3) 0.0630(8) Uani 1 1 d G . . . .
H1WA H 0.952971 -0.009704 1.104737 0.095 Uiso 1 1 d G U . . .
H1WB H 0.938802 -0.117356 1.130800 0.095 Uiso 1 1 d G U . . .

loop_
_atom_site_aniso_label
_atom_site_aniso_U_11
_atom_site_aniso_U_22
_atom_site_aniso_U_33
_atom_site_aniso_U_23
_atom_site_aniso_U_13
_atom_site_aniso_U_12
Zn1 0.0409(3) 0.0428(3) 0.0312(2) 0.02030(19) 0.0205(2) 0.0194(2)
F1 0.094(2) 0.168(3) 0.0782(19) 0.093(2) 0.0641(18) 0.075(2)
F2 0.085(2) 0.096(2) 0.143(3) 0.093(2) 0.066(2) 0.0596(18)
O1 0.0484(16) 0.0670(18) 0.0490(16) 0.0376(14) 0.0320(14) 0.0291(14)
O2 0.081(2) 0.113(3) 0.075(2) 0.074(2) 0.0465(19) 0.062(2)
O3 0.0540(18) 0.0687(19) 0.0585(18) 0.0453(16) 0.0352(15) 0.0321(15)
O4 0.0559(18) 0.080(2) 0.069(2) 0.0552(18) 0.0385(17) 0.0312(16)
N1 0.051(2) 0.0395(18) 0.0370(17) 0.0198(14) 0.0256(16) 0.0164(15)
N2 0.0370(17) 0.0411(18) 0.0316(16) 0.0197(14) 0.0183(14) 0.0169(14)
N3 0.0393(18) 0.0435(18) 0.0383(17) 0.0207(15) 0.0178(15) 0.0166(15)
N4 0.0416(18) 0.0513(19) 0.0334(16) 0.0241(14) 0.0217(15) 0.0229(15)
N5 0.0391(18) 0.060(2) 0.0467(19) 0.0329(16) 0.0240(16) 0.0289(16)
N6 0.0328(16) 0.0384(17) 0.0380(16) 0.0214(14) 0.0196(14) 0.0160(13)
N7 0.046(2) 0.058(2) 0.054(2) 0.0327(18) 0.0335(17) 0.0282(17)
C1 0.051(3) 0.050(3) 0.041(2) 0.013(2) 0.014(2) 0.015(2)
C2 0.047(3) 0.045(3) 0.064(3) 0.012(2) 0.012(2) 0.007(2)
C3 0.044(3) 0.047(3) 0.075(3) 0.030(2) 0.018(2) 0.008(2)
C4 0.044(2) 0.054(3) 0.056(3) 0.031(2) 0.021(2) 0.016(2)
C5 0.0299(19) 0.041(2) 0.043(2) 0.0236(18) 0.0171(17) 0.0149(16)
C6 0.043(2) 0.041(2) 0.038(2) 0.0239(17) 0.0222(18) 0.0212(18)
C7 0.062(3) 0.055(3) 0.049(2) 0.034(2) 0.036(2) 0.028(2)
C8 0.084(3) 0.061(3) 0.041(2) 0.026(2) 0.041(2) 0.028(3)
C9 0.078(3) 0.048(2) 0.033(2) 0.0140(19) 0.026(2) 0.023(2)
C10 0.050(2) 0.039(2) 0.0309(19) 0.0152(17) 0.0188(18) 0.0199(19)
C11 0.044(2) 0.041(2) 0.038(2) 0.0175(18) 0.0174(19) 0.0133(18)
C12 0.083(4) 0.054(3) 0.041(2) 0.011(2) 0.019(3) 0.000(3)
C13 0.091(4) 0.055(3) 0.067(3) 0.013(3) 0.033(3) -0.016(3)
C14 0.079(3) 0.049(3) 0.074(3) 0.030(3) 0.043(3) 0.006(2)
C15 0.067(3) 0.044(2) 0.049(2) 0.023(2) 0.034(2) 0.017(2)
C16 0.037(2) 0.044(2) 0.036(2) 0.0224(17) 0.0174(17) 0.0167(17)
C17 0.050(3) 0.069(3) 0.046(2) 0.038(2) 0.025(2) 0.029(2)
C18 0.057(3) 0.083(3) 0.045(2) 0.043(2) 0.033(2) 0.034(2)
C19 0.048(2) 0.077(3) 0.042(2) 0.033(2) 0.028(2) 0.032(2)
C20 0.034(2) 0.039(2) 0.0346(19) 0.0156(17) 0.0141(17) 0.0134(17)
C21 0.035(2) 0.039(2) 0.043(2) 0.0194(18) 0.0137(18) 0.0120(17)
C22 0.050(3) 0.044(2) 0.068(3) 0.038(2) 0.029(2) 0.024(2)
C23 0.045(3) 0.063(3) 0.071(3) 0.034(2) 0.027(2) 0.033(2)
O1W 0.058(2) 0.065(2) 0.093(2) 0.043(2) 0.0450(19) 0.0330(17)

loop_
_atom_type_symbol
_atom_type_description
_atom_type_scat_dispersion_real
_atom_type_scat_dispersion_imag
_atom_type_scat_source
C C 0.0033 0.0016 'International Tables Vol C Tables 4.2.6.8 and 6.1.1.4'
H H 0.0000 0.0000 'International Tables Vol C Tables 4.2.6.8 and 6.1.1.4'
F F 0.0171 0.0103 'International Tables Vol C Tables 4.2.6.8 and 6.1.1.4'
N N 0.0061 0.0033 'International Tables Vol C Tables 4.2.6.8 and 6.1.1.4'
O O 0.0106 0.0060 'International Tables Vol C Tables 4.2.6.8 and 6.1.1.4'
Zn Zn 0.2839 1.4301 'International Tables Vol C Tables 4.2.6.8 and 6.1.1.4'

loop_
_exptl_crystal_face_index_h
_exptl_crystal_face_index_k
_exptl_crystal_face_index_l
_exptl_crystal_face_perp_dist
9 -12 7 0.0923
-10 -7 11 0.1287
7 -7 -13 0.1822
-11 9 -3 0.0654
11 -8 5 0.0958
-5 5 15 0.2357
13 -5 0 0.0779
11 -3 5 0.1132
12 4 -7 0.1230
5 9 4 0.1954
6 12 -12 0.1254
-4 13 5 0.1993
0 14 -13 0.1084
3 -14 12 0.1083
-8 8 12 0.2039

loop_
_geom_angle_atom_site_label_1
_geom_angle_atom_site_label_2
_geom_angle_atom_site_label_3
_geom_angle
_geom_angle_site_symmetry_1
_geom_angle_site_symmetry_3
_geom_angle_publ_flag
N2 Zn1 N1 74.15(11) . . ?
N2 Zn1 N3 75.86(11) . . ?
N3 Zn1 N1 149.18(11) . . ?
N4 Zn1 N1 92.96(12) . . ?
N4 Zn1 N2 128.21(11) . . ?
N4 Zn1 N3 100.06(12) . . ?
N4 Zn1 N6 119.23(11) . . ?
N6 Zn1 N1 99.68(11) . . ?
N6 Zn1 N2 112.39(11) . . ?
N6 Zn1 N3 98.08(11) . . ?
C11 N1 Zn1 114.4(2) . . ?
C15 N1 Zn1 127.0(3) . . ?
C15 N1 C11 118.3(3) . . ?
C6 N2 Zn1 118.3(2) . . ?
C10 N2 Zn1 120.9(2) . . ?
C10 N2 C6 120.8(3) . . ?
C1 N3 Zn1 125.8(3) . . ?
C1 N3 C5 118.9(3) . . ?
C5 N3 Zn1 114.1(2) . . ?
C16 N4 Zn1 114.3(2) . . ?
C16 N4 C19 117.2(3) . . ?
C19 N4 Zn1 125.6(2) . . ?
C16 N5 H5 116.5 . . ?
C17 N5 H5 116.5 . . ?
C17 N5 C16 127.0(3) . . ?
C20 N6 Zn1 119.1(2) . . ?
C20 N6 C21 121.7(3) . . ?
C21 N6 Zn1 118.8(2) . . ?
C20 N7 H7 119.4 . . ?
C23 N7 H7 119.4 . . ?
C23 N7 C20 121.2(3) . . ?
N3 C1 H1 118.5 . . ?
N3 C1 C2 122.9(4) . . ?
C2 C1 H1 118.5 . . ?
C1 C2 H2 120.9 . . ?
C3 C2 C1 118.2(4) . . ?
C3 C2 H2 120.9 . . ?
C2 C3 H3 120.0 . . ?
C2 C3 C4 119.9(4) . . ?
C4 C3 H3 120.0 . . ?
C3 C4 H4 120.4 . . ?
C3 C4 C5 119.2(4) . . ?
C5 C4 H4 120.4 . . ?
N3 C5 C4 120.8(3) . . ?
N3 C5 C6 115.4(3) . . ?
C4 C5 C6 123.8(3) . . ?
N2 C6 C5 115.5(3) . . ?
N2 C6 C7 120.1(3) . . ?
C7 C6 C5 124.5(3) . . ?
C6 C7 H7A 120.5 . . ?
C8 C7 C6 119.1(4) . . ?
C8 C7 H7A 120.5 . . ?
C7 C8 H8 119.6 . . ?
C7 C8 C9 120.8(4) . . ?
C9 C8 H8 119.6 . . ?
C8 C9 H9 121.1 . . ?
C8 C9 C10 117.8(4) . . ?
C10 C9 H9 121.1 . . ?
N2 C10 C9 121.5(3) . . ?
N2 C10 C11 114.8(3) . . ?
C9 C10 C11 123.7(4) . . ?
N1 C11 C10 115.1(3) . . ?
N1 C11 C12 121.4(4) . . ?
C12 C11 C10 123.5(4) . . ?
C11 C12 H12 120.3 . . ?
C11 C12 C13 119.4(4) . . ?
C13 C12 H12 120.3 . . ?
C12 C13 H13 120.4 . . ?
C14 C13 C12 119.1(4) . . ?
C14 C13 H13 120.4 . . ?
C13 C14 H14 120.9 . . ?
C15 C14 C13 118.3(4) . . ?
C15 C14 H14 120.9 . . ?
N1 C15 C14 123.4(4) . . ?
N1 C15 H15 118.3 . . ?
C14 C15 H15 118.3 . . ?
O1 C16 N4 122.7(3) . . ?
O1 C16 N5 119.0(3) . . ?
N4 C16 N5 118.4(3) . . ?
O2 C17 N5 121.7(3) . . ?
O2 C17 C18 126.8(4) . . ?
N5 C17 C18 111.5(3) . . ?
F1 C18 C17 117.1(3) . . ?
C19 C18 F1 120.9(4) . . ?
C19 C18 C17 122.0(3) . . ?
N4 C19 H19 118.0 . . ?
C18 C19 N4 123.9(4) . . ?
C18 C19 H19 118.0 . . ?
O3 C20 N6 121.8(3) . . ?
O3 C20 N7 119.2(3) . . ?
N6 C20 N7 119.1(3) . . ?
O4 C21 N6 122.0(3) . . ?
O4 C21 C22 122.2(3) . . ?
N6 C21 C22 115.8(3) . . ?
F2 C22 C21 117.0(3) . . ?
C23 C22 F2 120.9(4) . . ?
C23 C22 C21 122.0(3) . . ?
N7 C23 H23 120.2 . . ?
C22 C23 N7 119.6(4) . . ?
C22 C23 H23 120.2 . . ?
H1WA O1W H1WB 104.5 . . ?

loop_
_geom_bond_atom_site_label_1
_geom_bond_atom_site_label_2
_geom_bond_distance
_geom_bond_site_symmetry_2
_geom_bond_publ_flag
Zn1 N1 2.236(3) . ?
Zn1 N2 2.087(3) . ?
Zn1 N3 2.188(3) . ?
Zn1 N4 2.032(3) . ?
Zn1 N6 2.039(3) . ?
F1 C18 1.357(4) . ?
F2 C22 1.347(4) . ?
O1 C16 1.241(4) . ?
O2 C17 1.228(4) . ?
O3 C20 1.237(4) . ?
O4 C21 1.224(4) . ?
N1 C11 1.345(4) . ?
N1 C15 1.334(4) . ?
N2 C6 1.342(4) . ?
N2 C10 1.323(4) . ?
N3 C1 1.324(5) . ?
N3 C5 1.353(4) . ?
N4 C16 1.346(4) . ?
N4 C19 1.370(4) . ?
N5 H5 0.8600 . ?
N5 C16 1.377(4) . ?
N5 C17 1.370(4) . ?
N6 C20 1.360(4) . ?
N6 C21 1.380(4) . ?
N7 H7 0.8600 . ?
N7 C20 1.370(4) . ?
N7 C23 1.366(5) . ?
C1 H1 0.9300 . ?
C1 C2 1.378(6) . ?
C2 H2 0.9300 . ?
C2 C3 1.366(6) . ?
C3 H3 0.9300 . ?
C3 C4 1.369(6) . ?
C4 H4 0.9300 . ?
C4 C5 1.383(5) . ?
C5 C6 1.465(5) . ?
C6 C7 1.393(5) . ?
C7 H7A 0.9300 . ?
C7 C8 1.357(6) . ?
C8 H8 0.9300 . ?
C8 C9 1.376(6) . ?
C9 H9 0.9300 . ?
C9 C10 1.390(5) . ?
C10 C11 1.481(5) . ?
C11 C12 1.368(6) . ?
C12 H12 0.9300 . ?
C12 C13 1.379(6) . ?
C13 H13 0.9300 . ?
C13 C14 1.375(6) . ?
C14 H14 0.9300 . ?
C14 C15 1.360(6) . ?
C15 H15 0.9300 . ?
C17 C18 1.416(5) . ?
C18 C19 1.327(5) . ?
C19 H19 0.9300 . ?
C21 C22 1.432(5) . ?
C22 C23 1.317(5) . ?
C23 H23 0.9300 . ?
O1W H1WA 0.8497 . ?
O1W H1WB 0.8500 . ?

loop_
_geom_hbond_atom_site_label_D
_geom_hbond_atom_site_label_H
_geom_hbond_atom_site_label_A
_geom_hbond_distance_DH
_geom_hbond_distance_HA
_geom_hbond_distance_DA
_geom_hbond_angle_DHA
_geom_hbond_site_symmetry_A
_geom_hbond_publ_flag
N5 H5 O1W 0.86 1.98 2.818(4) 163.6 2_757 yes
N7 H7 O1 0.86 2.10 2.817(4) 139.8 1_455 yes
O1W H1WA O2 0.85 1.94 2.751(4) 160.2 . yes
O1W H1WB O3 0.85 1.93 2.780(4) 178.9 2_657 yes

loop_
_geom_torsion_atom_site_label_1
_geom_torsion_atom_site_label_2
_geom_torsion_atom_site_label_3
_geom_torsion_atom_site_label_4
_geom_torsion
_geom_torsion_site_symmetry_1
_geom_torsion_site_symmetry_2
_geom_torsion_site_symmetry_3
_geom_torsion_site_symmetry_4
_geom_torsion_publ_flag
Zn1 N1 C11 C10 9.2(4) . . . . ?
Zn1 N1 C11 C12 -172.6(3) . . . . ?
Zn1 N1 C15 C14 172.7(3) . . . . ?
Zn1 N2 C6 C5 -2.0(4) . . . . ?
Zn1 N2 C6 C7 179.0(2) . . . . ?
Zn1 N2 C10 C9 -179.9(3) . . . . ?
Zn1 N2 C10 C11 -0.8(4) . . . . ?
Zn1 N3 C1 C2 -166.8(3) . . . . ?
Zn1 N3 C5 C4 168.4(3) . . . . ?
Zn1 N3 C5 C6 -10.1(4) . . . . ?
Zn1 N4 C16 O1 19.1(5) . . . . ?
Zn1 N4 C16 N5 -160.3(3) . . . . ?
Zn1 N4 C19 C18 159.8(4) . . . . ?
Zn1 N6 C20 O3 2.4(5) . . . . ?
Zn1 N6 C20 N7 -177.3(2) . . . . ?
Zn1 N6 C21 O4 2.7(5) . . . . ?
Zn1 N6 C21 C22 -178.1(3) . . . . ?
F1 C18 C19 N4 179.6(4) . . . . ?
F2 C22 C23 N7 178.8(4) . . . . ?
O2 C17 C18 F1 0.2(8) . . . . ?
O2 C17 C18 C19 -178.2(5) . . . . ?
O4 C21 C22 F2 -5.1(6) . . . . ?
O4 C21 C22 C23 171.0(4) . . . . ?
N1 C11 C12 C13 -1.8(7) . . . . ?
N2 C6 C7 C8 0.6(5) . . . . ?
N2 C10 C11 N1 -5.9(5) . . . . ?
N2 C10 C11 C12 176.0(4) . . . . ?
N3 C1 C2 C3 -0.1(6) . . . . ?
N3 C5 C6 N2 8.2(4) . . . . ?
N3 C5 C6 C7 -172.8(3) . . . . ?
N5 C17 C18 F1 -179.8(4) . . . . ?
N5 C17 C18 C19 1.9(7) . . . . ?
N6 C21 C22 F2 175.7(3) . . . . ?
N6 C21 C22 C23 -8.1(6) . . . . ?
C1 N3 C5 C4 -0.3(5) . . . . ?
C1 N3 C5 C6 -178.7(3) . . . . ?
C1 C2 C3 C4 -0.3(6) . . . . ?
C2 C3 C4 C5 0.3(6) . . . . ?
C3 C4 C5 N3 -0.1(6) . . . . ?
C3 C4 C5 C6 178.3(3) . . . . ?
C4 C5 C6 N2 -170.2(3) . . . . ?
C4 C5 C6 C7 8.8(6) . . . . ?
C5 N3 C1 C2 0.4(6) . . . . ?
C5 C6 C7 C8 -178.3(4) . . . . ?
C6 N2 C10 C9 -0.3(5) . . . . ?
C6 N2 C10 C11 178.7(3) . . . . ?
C6 C7 C8 C9 0.2(6) . . . . ?
C7 C8 C9 C10 -1.0(6) . . . . ?
C8 C9 C10 N2 1.1(6) . . . . ?
C8 C9 C10 C11 -177.9(4) . . . . ?
C9 C10 C11 N1 173.1(3) . . . . ?
C9 C10 C11 C12 -5.0(6) . . . . ?
C10 N2 C6 C5 178.5(3) . . . . ?
C10 N2 C6 C7 -0.6(5) . . . . ?
C10 C11 C12 C13 176.2(4) . . . . ?
C11 N1 C15 C14 -1.2(6) . . . . ?
C11 C12 C13 C14 0.7(8) . . . . ?
C12 C13 C14 C15 0.1(8) . . . . ?
C13 C14 C15 N1 0.1(7) . . . . ?
C15 N1 C11 C10 -176.1(3) . . . . ?
C15 N1 C11 C12 2.0(6) . . . . ?
C16 N4 C19 C18 0.2(6) . . . . ?
C16 N5 C17 O2 -180.0(4) . . . . ?
C16 N5 C17 C18 0.0(6) . . . . ?
C17 N5 C16 O1 178.9(4) . . . . ?
C17 N5 C16 N4 -1.7(6) . . . . ?
C17 C18 C19 N4 -2.1(8) . . . . ?
C19 N4 C16 O1 -179.0(4) . . . . ?
C19 N4 C16 N5 1.5(5) . . . . ?
C20 N6 C21 O4 -170.3(4) . . . . ?
C20 N6 C21 C22 8.8(5) . . . . ?
C20 N7 C23 C22 2.3(6) . . . . ?
C21 N6 C20 O3 175.4(3) . . . . ?
C21 N6 C20 N7 -4.3(5) . . . . ?
C21 C22 C23 N7 2.8(7) . . . . ?
C23 N7 C20 O3 178.7(4) . . . . ?
C23 N7 C20 N6 -1.5(5) . . . . ?

loop_
_exptl_oxdiff_crystal_face_indexfrac_h
_exptl_oxdiff_crystal_face_indexfrac_k
_exptl_oxdiff_crystal_face_indexfrac_l
_exptl_oxdiff_crystal_face_x
_exptl_oxdiff_crystal_face_y
_exptl_oxdiff_crystal_face_z
9.0316 -11.7032 6.8175 -0.2241 -0.9348 -0.2754
-10.2448 -6.8415 10.7981 -0.9005 0.2160 0.3775
7.4750 -6.8921 -13.0109 -0.0198 0.0046 -0.9998
-11.4650 8.6228 -2.9645 -0.0733 0.9272 0.3673
10.7266 -7.9056 5.3783 0.0769 -0.9739 -0.2136
-5.3958 5.0564 14.6695 0.0172 -0.2200 0.9754
12.9999 -5.0003 -0.0000 0.3569 -0.8935 -0.3827
10.9999 -3.0003 5.0001 0.3706 -0.9566 -0.0368
11.9996 3.9995 -6.9997 0.8237 -0.5016 -0.3367
4.9995 8.9996 4.0005 0.7596 -0.4633 0.4846
5.9995 11.9995 -11.9995 0.9856 0.1397 -0.1669
-4.0004 12.9997 5.0005 0.5429 0.1164 0.8187
-0.0004 13.9996 -12.9996 0.8036 0.5919 -0.0502
3.0004 -13.9997 11.9996 -0.6550 -0.7523 -0.0389
-8.0002 8.0000 12.0003 0.0575 0.0767 1.0040
